data_7111639
loop_
_publ_author_name
'Banert, Klaus'
'Hagedorn, Manfred'
'Wutke, Jens'
'Ecorchard, Petra'
'Schaarschmidt, Dieter'
'Lang, Heinrich'

_publ_section_title
;
 Elusive ethynyl azides: trapping by 1,3-dipolar cycloaddition and
 decomposition to cyanocarbenes
;
_journal_issue 23
_journal_name_full 'Chemical Communications'
_journal_page_first 4058
_journal_paper_doi 10.1039/c0cc00079e
_journal_volume 46
_journal_year 2010
_chemical_formula_moiety 'C16 H21 N O3 S'
_chemical_formula_sum 'C16 H21 N O3 S'
_chemical_formula_weight 307.40
_chemical_name_systematic
;
?
;
_space_group_IT_number 14
_symmetry_cell_setting monoclinic
_symmetry_space_group_name_Hall '-P 2ybc'
_symmetry_space_group_name_H-M 'P 1 21/c 1'
_atom_sites_solution_hydrogens geom
_atom_sites_solution_primary direct
_atom_sites_solution_secondary difmap
_audit_creation_method SHELXL-97
_cell_angle_alpha 90.00
_cell_angle_beta 108.596(3)
_cell_angle_gamma 90.00
_cell_formula_units_Z 4
_cell_length_a 16.2018(4)
_cell_length_b 8.2340(2)
_cell_length_c 12.3791(3)
_cell_measurement_reflns_used 7019
_cell_measurement_temperature 100
_cell_measurement_theta_max 66.7466
_cell_measurement_theta_min 3.7585
_cell_volume 1565.22(7)
_computing_cell_refinement
;
CrysAlis RED, Oxford Diffraction Ltd.,
Version 1.171.32.37 (release 24-10-2008 CrysAlis171 .NET)
(compiled Oct 24 2008,09:44:38)
;
_computing_data_collection
;
CrysAlis CCD, Oxford Diffraction Ltd.,
Version 1.171.32.37 (release 24-10-2008 CrysAlis171 .NET)
(compiled Oct 24 2008,09:44:38)
;
_computing_data_reduction
;
CrysAlis RED, Oxford Diffraction Ltd.,
Version 1.171.32.37 (release 24-10-2008 CrysAlis171 .NET)
(compiled Oct 24 2008,09:44:38)
;
_computing_structure_refinement 'SHELXL-97 (Sheldrick, 1997)'
_computing_structure_solution 'SHELXS-97 (Sheldrick, 1997)'
_diffrn_ambient_temperature 100
_diffrn_measured_fraction_theta_full 0.989
_diffrn_measured_fraction_theta_max 0.989
_diffrn_measurement_device_type 'Oxford Gemini S'
_diffrn_measurement_method '\w scans'
_diffrn_radiation_monochromator graphite
_diffrn_radiation_source 'fine-focus sealed tube'
_diffrn_radiation_type CuK\a
_diffrn_radiation_wavelength 1.54184
_diffrn_reflns_av_R_equivalents 0.0227
_diffrn_reflns_av_sigmaI/netI 0.0196
_diffrn_reflns_limit_h_max 18
_diffrn_reflns_limit_h_min -18
_diffrn_reflns_limit_k_max 9
_diffrn_reflns_limit_k_min -9
_diffrn_reflns_limit_l_max 14
_diffrn_reflns_limit_l_min -13
_diffrn_reflns_number 10033
_diffrn_reflns_theta_full 65.98
_diffrn_reflns_theta_max 65.98
_diffrn_reflns_theta_min 5.76
_diffrn_standards_decay_% 0
_diffrn_standards_interval_count 50
_diffrn_standards_interval_time 10
_diffrn_standards_number 2
_exptl_absorpt_coefficient_mu 1.918
_exptl_absorpt_correction_T_max 0.825
_exptl_absorpt_correction_T_min 0.711
_exptl_absorpt_correction_type multi-scan
_exptl_absorpt_process_details
;
CrysAlis RED, Oxford Diffraction Ltd.,
Version 1.171.32.37 (release 24-10-2008 CrysAlis171 .NET)
(compiled Oct 24 2008,09:44:38)
Empirical absorption correction using spherical harmonics,
implemented in SCALE3 ABSPACK scaling algorithm.
;
_exptl_crystal_colour colorless
_exptl_crystal_density_diffrn 1.304
_exptl_crystal_density_method 'not measured'
_exptl_crystal_description block
_exptl_crystal_F_000 656
_exptl_crystal_size_max 0.20
_exptl_crystal_size_mid 0.20
_exptl_crystal_size_min 0.10
_refine_diff_density_max 0.452
_refine_diff_density_min -0.282
_refine_diff_density_rms 0.052
_refine_ls_extinction_method none
_refine_ls_goodness_of_fit_ref 1.026
_refine_ls_hydrogen_treatment constr
_refine_ls_matrix_type full
_refine_ls_number_parameters 190
_refine_ls_number_reflns 2701
_refine_ls_number_restraints 0
_refine_ls_restrained_S_all 1.026
_refine_ls_R_factor_all 0.0367
_refine_ls_R_factor_gt 0.0338
_refine_ls_shift/su_max 0.002
_refine_ls_shift/su_mean 0.000
_refine_ls_structure_factor_coef Fsqd
_refine_ls_weighting_details 'calc w=1/[\s^2^(Fo^2^)+(0.0633P)^2^+0.3739P] where P=(Fo^2^+2Fc^2^)/3'
_refine_ls_weighting_scheme calc
_refine_ls_wR_factor_gt 0.0887
_refine_ls_wR_factor_ref 0.0907
_reflns_number_gt 2455
_reflns_number_total 2701
_reflns_threshold_expression >2sigma(I)
_cod_data_source_file c0cc00079esup1.cif
_cod_data_source_block exp_056
_cod_original_sg_symbol_H-M 'P 21/c '
_cod_database_code 7111639

loop_
_symmetry_equiv_pos_as_xyz
'x, y, z'
'-x, y+1/2, -z+1/2'
'-x, -y, -z'
'x, -y-1/2, z-1/2'

loop_
_atom_site_label
_atom_site_type_symbol
_atom_site_fract_x
_atom_site_fract_y
_atom_site_fract_z
_atom_site_U_iso_or_equiv
_atom_site_adp_type
_atom_site_occupancy
_atom_site_symmetry_multiplicity
_atom_site_calc_flag
_atom_site_refinement_flags
C1 C 0.88756(10) 0.48547(18) 0.63582(14) 0.0256(3) Uani 1 1 d .
H1A H 0.9214 0.5793 0.6310 0.038 Uiso 1 1 calc R
H1B H 0.9018 0.4524 0.7140 0.038 Uiso 1 1 calc R
H1C H 0.8267 0.5116 0.6064 0.038 Uiso 1 1 calc R
C2 C 1.02056(9) 0.27557(19) 0.62811(12) 0.0199(3) Uani 1 1 d .
H2A H 1.0574 0.3646 0.6231 0.030 Uiso 1 1 calc R
H2B H 1.0366 0.1807 0.5944 0.030 Uiso 1 1 calc R
H2C H 1.0273 0.2543 0.7067 0.030 Uiso 1 1 calc R
C3 C 0.85071(9) 0.16476(16) 0.56725(12) 0.0160(3) Uani 1 1 d .
C4 C 0.89322(9) 0.01387(17) 0.57853(12) 0.0171(3) Uani 1 1 d .
C5 C 0.75540(9) 0.18403(16) 0.54067(12) 0.0158(3) Uani 1 1 d .
C6 C 0.70866(9) 0.29080(18) 0.45496(12) 0.0185(3) Uani 1 1 d .
H6 H 0.7376 0.3472 0.4128 0.022 Uiso 1 1 calc R
C7 C 0.61982(10) 0.31398(17) 0.43184(13) 0.0216(3) Uani 1 1 d .
H7 H 0.5901 0.3876 0.3760 0.026 Uiso 1 1 calc R
C8 C 0.57568(9) 0.22756(19) 0.49186(13) 0.0227(3) Uani 1 1 d .
H8 H 0.5161 0.2420 0.4761 0.027 Uiso 1 1 calc R
C9 C 0.62083(9) 0.11867(18) 0.57608(13) 0.0203(3) Uani 1 1 d .
H9 H 0.5907 0.0597 0.6155 0.024 Uiso 1 1 calc R
C10 C 0.71026(9) 0.09633(16) 0.60236(12) 0.0163(3) Uani 1 1 d .
C11 C 0.75871(9) -0.01965(17) 0.69438(12) 0.0175(3) Uani 1 1 d .
H11A H 0.7807 -0.1096 0.6609 0.021 Uiso 1 1 calc R
H11B H 0.8080 0.0353 0.7475 0.021 Uiso 1 1 calc R
C12 C 0.73875(9) -0.21218(18) 0.82603(12) 0.0196(3) Uani 1 1 d .
H12 H 0.7947 -0.1783 0.8800 0.023 Uiso 1 1 calc R
C13 C 0.67723(10) -0.2509(2) 0.89173(13) 0.0233(3) Uani 1 1 d .
H13A H 0.6663 -0.1533 0.9289 0.028 Uiso 1 1 calc R
H13B H 0.7039 -0.3304 0.9503 0.028 Uiso 1 1 calc R
C14 C 0.59128(10) -0.3176(2) 0.81320(14) 0.0262(4) Uani 1 1 d .
H14A H 0.5551 -0.3526 0.8579 0.031 Uiso 1 1 calc R
H14B H 0.5604 -0.2333 0.7612 0.031 Uiso 1 1 calc R
C15 C 0.60943(10) -0.4606(2) 0.74600(15) 0.0282(4) Uani 1 1 d .
H15A H 0.6331 -0.5502 0.7973 0.034 Uiso 1 1 calc R
H15B H 0.5555 -0.4965 0.6905 0.034 Uiso 1 1 calc R
C16 C 0.67340(10) -0.41193(19) 0.68562(14) 0.0255(3) Uani 1 1 d .
H16A H 0.6867 -0.5058 0.6468 0.031 Uiso 1 1 calc R
H16B H 0.6469 -0.3304 0.6285 0.031 Uiso 1 1 calc R
N1 N 0.92772(8) -0.11103(15) 0.59049(12) 0.0242(3) Uani 1 1 d .
O1 O 0.90348(7) 0.38843(13) 0.44222(9) 0.0241(3) Uani 1 1 d .
O2 O 0.70248(6) -0.07970(12) 0.75362(8) 0.0182(2) Uani 1 1 d .
O3 O 0.75304(7) -0.34811(12) 0.76354(9) 0.0228(2) Uani 1 1 d .
S1 S 0.91114(2) 0.32537(4) 0.55495(3) 0.01551(13) Uani 1 1 d .

loop_
_atom_site_aniso_label
_atom_site_aniso_U_11
_atom_site_aniso_U_22
_atom_site_aniso_U_33
_atom_site_aniso_U_23
_atom_site_aniso_U_13
_atom_site_aniso_U_12
C1 0.0261(8) 0.0161(7) 0.0346(9) -0.0062(6) 0.0098(7) -0.0029(6)
C2 0.0147(7) 0.0212(7) 0.0216(7) 0.0039(6) 0.0028(5) -0.0021(5)
C3 0.0161(7) 0.0121(7) 0.0198(7) 0.0013(5) 0.0059(6) -0.0022(5)
C4 0.0156(7) 0.0183(7) 0.0187(7) 0.0004(6) 0.0074(5) -0.0039(6)
C5 0.0167(7) 0.0127(6) 0.0173(7) -0.0041(5) 0.0043(5) -0.0018(5)
C6 0.0196(7) 0.0160(6) 0.0192(7) -0.0009(6) 0.0051(6) -0.0030(5)
C7 0.0200(7) 0.0182(7) 0.0215(7) 0.0007(6) -0.0003(6) 0.0015(5)
C8 0.0137(7) 0.0255(7) 0.0264(8) -0.0022(6) 0.0031(6) 0.0011(6)
C9 0.0179(7) 0.0211(7) 0.0222(7) -0.0018(6) 0.0067(6) -0.0024(6)
C10 0.0166(7) 0.0147(7) 0.0167(7) -0.0043(5) 0.0040(5) -0.0022(5)
C11 0.0153(7) 0.0194(7) 0.0188(7) 0.0009(6) 0.0069(5) -0.0023(5)
C12 0.0172(7) 0.0213(7) 0.0183(7) 0.0022(6) 0.0032(6) -0.0005(6)
C13 0.0242(7) 0.0293(8) 0.0179(7) 0.0054(6) 0.0089(6) 0.0009(6)
C14 0.0196(7) 0.0321(9) 0.0305(8) 0.0083(6) 0.0132(7) 0.0008(6)
C15 0.0215(8) 0.0227(8) 0.0379(9) 0.0044(7) 0.0059(7) -0.0031(6)
C16 0.0251(8) 0.0213(8) 0.0300(8) -0.0063(6) 0.0085(7) -0.0013(6)
N1 0.0255(7) 0.0179(7) 0.0327(7) 0.0034(5) 0.0142(6) 0.0019(5)
O1 0.0226(5) 0.0245(6) 0.0221(6) 0.0074(4) 0.0027(4) -0.0054(4)
O2 0.0177(5) 0.0183(5) 0.0207(5) 0.0026(4) 0.0093(4) 0.0005(4)
O3 0.0184(5) 0.0198(5) 0.0314(6) 0.0003(4) 0.0095(4) 0.0019(4)
S1 0.0142(2) 0.0132(2) 0.0180(2) 0.00164(12) 0.00357(14) -0.00219(11)

loop_
_atom_type_symbol
_atom_type_description
_atom_type_scat_dispersion_real
_atom_type_scat_dispersion_imag
_atom_type_scat_source
C C 0.0181 0.0091 'International Tables Vol C Tables 4.2.6.8 and 6.1.1.4'
H H 0.0000 0.0000 'International Tables Vol C Tables 4.2.6.8 and 6.1.1.4'
N N 0.0311 0.0180 'International Tables Vol C Tables 4.2.6.8 and 6.1.1.4'
O O 0.0492 0.0322 'International Tables Vol C Tables 4.2.6.8 and 6.1.1.4'
S S 0.3331 0.5567 'International Tables Vol C Tables 4.2.6.8 and 6.1.1.4'

loop_
_geom_angle_atom_site_label_1
_geom_angle_atom_site_label_2
_geom_angle_atom_site_label_3
_geom_angle
S1 C1 H1A 109.5
S1 C1 H1B 109.5
H1A C1 H1B 109.5
S1 C1 H1C 109.5
H1A C1 H1C 109.5
H1B C1 H1C 109.5
S1 C2 H2A 109.5
S1 C2 H2B 109.5
H2A C2 H2B 109.5
S1 C2 H2C 109.5
H2A C2 H2C 109.5
H2B C2 H2C 109.5
C4 C3 C5 124.04(12)
C4 C3 S1 115.04(10)
C5 C3 S1 119.45(10)
N1 C4 C3 178.18(15)
C6 C5 C10 118.85(13)
C6 C5 C3 120.62(13)
C10 C5 C3 120.53(12)
C7 C6 C5 121.15(13)
C7 C6 H6 119.4
C5 C6 H6 119.4
C8 C7 C6 119.92(14)
C8 C7 H7 120.0
C6 C7 H7 120.0
C7 C8 C9 119.73(14)
C7 C8 H8 120.1
C9 C8 H8 120.1
C8 C9 C10 121.27(14)
C8 C9 H9 119.4
C10 C9 H9 119.4
C9 C10 C5 119.06(13)
C9 C10 C11 120.96(13)
C5 C10 C11 119.97(12)
O2 C11 C10 110.19(11)
O2 C11 H11A 109.6
C10 C11 H11A 109.6
O2 C11 H11B 109.6
C10 C11 H11B 109.6
H11A C11 H11B 108.1
O2 C12 O3 111.66(11)
O2 C12 C13 107.01(11)
O3 C12 C13 112.18(12)
O2 C12 H12 108.6
O3 C12 H12 108.6
C13 C12 H12 108.6
C12 C13 C14 111.03(12)
C12 C13 H13A 109.4
C14 C13 H13A 109.4
C12 C13 H13B 109.4
C14 C13 H13B 109.4
H13A C13 H13B 108.0
C15 C14 C13 109.30(13)
C15 C14 H14A 109.8
C13 C14 H14A 109.8
C15 C14 H14B 109.8
C13 C14 H14B 109.8
H14A C14 H14B 108.3
C16 C15 C14 110.31(13)
C16 C15 H15A 109.6
C14 C15 H15A 109.6
C16 C15 H15B 109.6
C14 C15 H15B 109.6
H15A C15 H15B 108.1
O3 C16 C15 111.97(13)
O3 C16 H16A 109.2
C15 C16 H16A 109.2
O3 C16 H16B 109.2
C15 C16 H16B 109.2
H16A C16 H16B 107.9
C12 O2 C11 112.85(10)
C12 O3 C16 112.64(11)
O1 S1 C3 119.54(7)
O1 S1 C2 109.86(7)
C3 S1 C2 106.85(7)
O1 S1 C1 107.98(7)
C3 S1 C1 107.32(7)
C2 S1 C1 104.23(8)

loop_
_geom_bond_atom_site_label_1
_geom_bond_atom_site_label_2
_geom_bond_distance
C1 S1 1.7692(15)
C1 H1A 0.9600
C1 H1B 0.9600
C1 H1C 0.9600
C2 S1 1.7627(14)
C2 H2A 0.9600
C2 H2B 0.9600
C2 H2C 0.9600
C3 C4 1.406(2)
C3 C5 1.481(2)
C3 S1 1.6810(13)
C4 N1 1.157(2)
C5 C6 1.400(2)
C5 C10 1.413(2)
C6 C7 1.388(2)
C6 H6 0.9300
C7 C8 1.381(2)
C7 H7 0.9300
C8 C9 1.393(2)
C8 H8 0.9300
C9 C10 1.392(2)
C9 H9 0.9300
C10 C11 1.5018(19)
C11 O2 1.4276(16)
C11 H11A 0.9700
C11 H11B 0.9700
C12 O2 1.4152(18)
C12 O3 1.4209(19)
C12 C13 1.508(2)
C12 H12 0.9800
C13 C14 1.524(2)
C13 H13A 0.9700
C13 H13B 0.9700
C14 C15 1.523(2)
C14 H14A 0.9700
C14 H14B 0.9700
C15 C16 1.512(2)
C15 H15A 0.9700
C15 H15B 0.9700
C16 O3 1.4415(19)
C16 H16A 0.9700
C16 H16B 0.9700
O1 S1 1.4567(11)

loop_
_geom_torsion_atom_site_label_1
_geom_torsion_atom_site_label_2
_geom_torsion_atom_site_label_3
_geom_torsion_atom_site_label_4
_geom_torsion
C5 C3 C4 N1 -70(5)
S1 C3 C4 N1 124(5)
C4 C3 C5 C6 -131.73(15)
S1 C3 C5 C6 33.73(18)
C4 C3 C5 C10 49.0(2)
S1 C3 C5 C10 -145.51(11)
C10 C5 C6 C7 1.4(2)
C3 C5 C6 C7 -177.82(13)
C5 C6 C7 C8 -1.8(2)
C6 C7 C8 C9 0.6(2)
C7 C8 C9 C10 0.8(2)
C8 C9 C10 C5 -1.2(2)
C8 C9 C10 C11 179.17(13)
C6 C5 C10 C9 0.02(19)
C3 C5 C10 C9 179.28(13)
C6 C5 C10 C11 179.70(12)
C3 C5 C10 C11 -1.04(19)
C9 C10 C11 O2 -7.06(18)
C5 C10 C11 O2 173.27(11)
O2 C12 C13 C14 67.48(16)
O3 C12 C13 C14 -55.31(16)
C12 C13 C14 C15 53.39(17)
C13 C14 C15 C16 -53.56(17)
C14 C15 C16 O3 55.74(17)
O3 C12 O2 C11 -62.78(14)
C13 C12 O2 C11 174.11(11)
C10 C11 O2 C12 168.51(11)
O2 C12 O3 C16 -63.17(15)
C13 C12 O3 C16 56.95(16)
C15 C16 O3 C12 -57.42(16)
C4 C3 S1 O1 96.62(12)
C5 C3 S1 O1 -70.11(13)
C4 C3 S1 C2 -28.80(13)
C5 C3 S1 C2 164.47(11)
C4 C3 S1 C1 -140.12(11)
C5 C3 S1 C1 53.15(13)
